data_2209606
loop_
_publ_author_name
'Yamei Pei'
'Li Wang'

_publ_section_title
;[Tris(2-aminoethyl)amine-\k^3^<i>N</i>,<i>N</i>',<i>N</i>'',<i>N</i>'''](<small>L</small>-tyrosinato-\k^2^<i>N</i>,<i>O</i>)nickel(II)
 iodide dihydrate
;
_journal_coeditor_code LH2102
_journal_issue 7
_journal_name_full 'Acta Crystallographica Section E'
_journal_page_first m1668
_journal_page_last m1670
_journal_paper_doi 10.1107/S160053680602366X
_journal_volume 62
_journal_year 2006
_chemical_formula_iupac '[Ni (C9 H10 N O3) (C6 H18 N4)] I, 2H2 O'
_chemical_formula_moiety 'C15 H28 N5 Ni O3 +, I -,  2H2 O'
_chemical_formula_sum 'C15 H32 I N5 Ni O5'
_chemical_formula_weight 548.05
_chemical_name_common 'C30 H64 N10 O10 Ni2 I2'
_chemical_name_systematic
;
 ?
;
_space_group_IT_number 4
_symmetry_cell_setting monoclinic
_symmetry_space_group_name_Hall 'P 2yb'
_symmetry_space_group_name_H-M 'P 1 21 1'
_atom_sites_solution_hydrogens geom
_atom_sites_solution_primary direct
_atom_sites_solution_secondary difmap
_audit_creation_method SHELXL-97
_cell_angle_alpha 90.00
_cell_angle_beta 99.415(2)
_cell_angle_gamma 90.00
_cell_formula_units_Z 2
_cell_length_a 10.2197(14)
_cell_length_b 10.3097(14)
_cell_length_c 10.2801(14)
_cell_measurement_reflns_used 4464
_cell_measurement_temperature 293(2)
_cell_measurement_theta_max 28.15
_cell_measurement_theta_min 2.61
_cell_volume 1068.5(3)
_computing_cell_refinement 'SAINT (Bruker, 1997)'
_computing_data_collection 'SMART (Bruker, 1997)'
_computing_data_reduction SAINT
_computing_molecular_graphics 'PLATON (Spek, 2003)'
_computing_publication_material SHELXTL
_computing_structure_refinement 'SHELXL97 (Sheldrick, 1997)'
_computing_structure_solution 'SHELXS97 (Sheldrick, 1997)'
_diffrn_ambient_temperature 293(2)
_diffrn_measured_fraction_theta_full 0.988
_diffrn_measured_fraction_theta_max 0.988
_diffrn_measurement_device_type 'Bruker SMART CCD area-detector'
_diffrn_measurement_method '\f and \w'
_diffrn_radiation_monochromator graphite
_diffrn_radiation_source 'fine-focus sealed tube'
_diffrn_radiation_type MoK\a
_diffrn_radiation_wavelength 0.71073
_diffrn_reflns_av_R_equivalents 0.0691
_diffrn_reflns_av_sigmaI/netI 0.0565
_diffrn_reflns_limit_h_max 13
_diffrn_reflns_limit_h_min -12
_diffrn_reflns_limit_k_max 13
_diffrn_reflns_limit_k_min -10
_diffrn_reflns_limit_l_max 11
_diffrn_reflns_limit_l_min -13
_diffrn_reflns_number 6707
_diffrn_reflns_theta_full 27.49
_diffrn_reflns_theta_max 27.49
_diffrn_reflns_theta_min 2.01
_diffrn_standards_number 0
_exptl_absorpt_coefficient_mu 2.387
_exptl_absorpt_correction_T_max 0.7963
_exptl_absorpt_correction_T_min 0.6468
_exptl_absorpt_correction_type multi-scan
_exptl_absorpt_process_details '(SADABS; Sheldrick, 1996)'
_exptl_crystal_colour purple
_exptl_crystal_density_diffrn 1.703
_exptl_crystal_density_method 'not measured'
_exptl_crystal_description block
_exptl_crystal_F_000 556
_exptl_crystal_size_max 0.20
_exptl_crystal_size_mid 0.20
_exptl_crystal_size_min 0.10
_refine_diff_density_max 0.742
_refine_diff_density_min -0.668
_refine_ls_abs_structure_details 'Flack (1983), 1697 Friedels'
_refine_ls_abs_structure_Flack 0.02(2)
_refine_ls_extinction_method none
_refine_ls_goodness_of_fit_ref 1.079
_refine_ls_hydrogen_treatment constr
_refine_ls_matrix_type full
_refine_ls_number_parameters 244
_refine_ls_number_reflns 4255
_refine_ls_number_restraints 2
_refine_ls_restrained_S_all 1.079
_refine_ls_R_factor_all 0.0425
_refine_ls_R_factor_gt 0.0373
_refine_ls_shift/su_max 0.001
_refine_ls_shift/su_mean 0.000
_refine_ls_structure_factor_coef Fsqd
_refine_ls_weighting_details 'calc w=1/[\s^2^(Fo^2^)+(0.065P)^2^+0.0892P] where P=(Fo^2^+2Fc^2^)/3'
_refine_ls_weighting_scheme calc
_refine_ls_wR_factor_gt 0.1003
_refine_ls_wR_factor_ref 0.1058
_reflns_number_gt 4056
_reflns_number_total 4255
_reflns_threshold_expression I>2\s(I)
_cod_data_source_file lh2102.cif
_cod_data_source_block I
_cod_original_sg_symbol_H-M 'P 21'
_cod_database_code 2209606
_cod_database_fobs_code 2209606

loop_
_symmetry_equiv_pos_as_xyz
'x, y, z'
'-x, y+1/2, -z'

loop_
_atom_site_type_symbol
_atom_site_label
_atom_site_fract_x
_atom_site_fract_y
_atom_site_fract_z
_atom_site_U_iso_or_equiv
_atom_site_adp_type
_atom_site_calc_flag
_atom_site_refinement_flags
_atom_site_occupancy
Ni Ni1 0.26927(5) 1.06628(6) 0.24592(5) 0.02964(13) Uani d . 1
I I1 0.21287(4) 0.43376(4) 0.91397(4) 0.05732(14) Uani d . 1
O O1 0.4456(3) 1.0168(4) 0.3690(3) 0.0416(7) Uani d . 1
O O2 0.5898(4) 1.0844(5) 0.5396(4) 0.0551(10) Uani d . 1
O O3 0.0539(4) 0.6947(4) 0.6322(4) 0.0506(9) Uani d . 1
H H3 0.1041 0.6323 0.6360 0.076 Uiso calc R 1
N N1 0.2786(3) 0.9254(5) 0.1028(3) 0.0370(8) Uani d . 1
N N2 0.1702(4) 0.9144(4) 0.3327(4) 0.0428(9) Uani d . 1
H H2C 0.2127 0.8992 0.4150 0.051 Uiso calc R 1
H H2D 0.0870 0.9397 0.3381 0.051 Uiso calc R 1
N N3 0.1003(4) 1.1301(4) 0.1179(4) 0.0385(8) Uani d . 1
H H3C 0.0265 1.1045 0.1478 0.046 Uiso calc R 1
H H3D 0.0999 1.2173 0.1131 0.046 Uiso calc R 1
N N4 0.3977(4) 1.1669(5) 0.1335(4) 0.0449(10) Uani d . 1
H H4C 0.3599 1.2423 0.1035 0.054 Uiso calc R 1
H H4D 0.4751 1.1852 0.1857 0.054 Uiso calc R 1
N N5 0.2647(4) 1.1973(4) 0.3988(4) 0.0371(8) Uani d . 1
H H5C 0.2583 1.2782 0.3656 0.045 Uiso calc R 1
H H5D 0.1919 1.1822 0.4353 0.045 Uiso calc R 1
C C1 0.1655(6) 0.7944(6) 0.2555(5) 0.0502(12) Uani d . 1
H H1A 0.0802 0.7867 0.1987 0.060 Uiso calc R 1
H H1B 0.1770 0.7200 0.3140 0.060 Uiso calc R 1
C C2 0.2749(6) 0.7984(6) 0.1737(5) 0.0473(11) Uani d . 1
H H2A 0.3594 0.7846 0.2304 0.057 Uiso calc R 1
H H2B 0.2622 0.7285 0.1096 0.057 Uiso calc R 1
C C3 0.1595(5) 0.9363(6) -0.0012(4) 0.0446(10) Uani d . 1
H H3A 0.0916 0.8775 0.0192 0.053 Uiso calc R 1
H H3B 0.1828 0.9101 -0.0851 0.053 Uiso calc R 1
C C4 0.1035(5) 1.0739(7) -0.0136(5) 0.0487(12) Uani d . 1
H H4A 0.1580 1.1276 -0.0607 0.058 Uiso calc R 1
H H4B 0.0144 1.0722 -0.0637 0.058 Uiso calc R 1
C C5 0.4051(5) 0.9487(6) 0.0541(6) 0.0527(13) Uani d . 1
H H5A 0.4071 0.8966 -0.0241 0.063 Uiso calc R 1
H H5B 0.4782 0.9215 0.1208 0.063 Uiso calc R 1
C C6 0.4229(6) 1.0879(7) 0.0218(6) 0.0532(14) Uani d . 1
H H6A 0.5125 1.1025 0.0054 0.064 Uiso calc R 1
H H6B 0.3616 1.1115 -0.0569 0.064 Uiso calc R 1
C C7 0.4807(4) 1.0871(5) 0.4676(4) 0.0358(9) Uani d . 1
C C8 0.3820(5) 1.1894(5) 0.5015(4) 0.0396(10) Uani d . 1
H H8A 0.4268 1.2736 0.5038 0.048 Uiso calc R 1
C C9 0.3485(6) 1.1655(5) 0.6406(5) 0.0451(11) Uani d . 1
H H9A 0.4302 1.1628 0.7037 0.054 Uiso calc R 1
H H9B 0.2958 1.2373 0.6643 0.054 Uiso calc R 1
C C10 0.2718(5) 1.0380(5) 0.6490(4) 0.0371(10) Uani d . 1
C C11 0.3353(4) 0.9203(5) 0.6617(4) 0.0338(8) Uani d . 1
H H11A 0.4274 0.9177 0.6728 0.041 Uiso calc R 1
C C12 0.2649(5) 0.8055(5) 0.6584(4) 0.0373(9) Uani d . 1
H H12A 0.3094 0.7264 0.6665 0.045 Uiso calc R 1
C C13 0.1276(5) 0.8089(5) 0.6429(4) 0.0374(10) Uani d . 1
C C14 0.0613(4) 0.9259(6) 0.6370(4) 0.0424(10) Uani d . 1
H H14A -0.0305 0.9284 0.6308 0.051 Uiso calc R 1
C C15 0.1348(5) 1.0403(5) 0.6404(5) 0.0431(12) Uani d . 1
H H15A 0.0911 1.1197 0.6368 0.052 Uiso calc R 1
O O4 0.2049(5) 0.4940(4) 0.5802(4) 0.0564(10) Uani d D 1
H H4OA 0.2657 0.5208 0.5444 0.085 Uiso d R 1
H H4OB 0.2341 0.4675 0.6545 0.085 Uiso d RD 1
O O5 0.7199(8) 0.9431(6) 0.7423(4) 0.107(3) Uani d . 1
H H5OA 0.7357 0.9416 0.8241 0.160 Uiso d R 1
H H5OB 0.6804 0.9864 0.6817 0.160 Uiso d R 1

loop_
_atom_site_aniso_label
_atom_site_aniso_U_11
_atom_site_aniso_U_22
_atom_site_aniso_U_33
_atom_site_aniso_U_12
_atom_site_aniso_U_13
_atom_site_aniso_U_23
Ni1 0.0288(2) 0.0321(3) 0.0276(2) 0.0021(2) 0.00359(18) 0.0005(2)
I1 0.0486(2) 0.0680(3) 0.0562(2) 0.00771(17) 0.01125(15) 0.00765(18)
O1 0.0394(17) 0.0468(19) 0.0370(16) 0.0141(14) 0.0010(13) 0.0006(13)
O2 0.0395(19) 0.081(3) 0.0413(18) -0.0081(19) -0.0041(14) 0.0021(19)
O3 0.0383(18) 0.050(2) 0.065(2) -0.0106(16) 0.0132(16) 0.0073(18)
N1 0.0344(17) 0.044(2) 0.0323(16) -0.0012(17) 0.0034(13) -0.0068(17)
N2 0.051(2) 0.043(2) 0.0369(18) -0.0098(19) 0.0126(16) 0.0008(16)
N3 0.0279(17) 0.037(2) 0.049(2) 0.0047(15) 0.0015(15) 0.0019(16)
N4 0.037(2) 0.052(3) 0.045(2) -0.0036(19) 0.0077(17) 0.0077(18)
N5 0.045(2) 0.033(2) 0.0337(18) 0.0060(16) 0.0093(15) 0.0015(14)
C1 0.063(3) 0.035(3) 0.049(3) -0.013(2) 0.000(2) 0.001(2)
C2 0.052(3) 0.037(3) 0.052(3) 0.004(2) 0.003(2) -0.003(2)
C3 0.048(2) 0.051(3) 0.032(2) -0.005(3) -0.0010(18) -0.004(2)
C4 0.044(2) 0.065(3) 0.035(2) 0.003(3) 0.0005(18) 0.010(2)
C5 0.046(3) 0.062(4) 0.056(3) 0.011(3) 0.022(2) -0.002(3)
C6 0.044(3) 0.070(4) 0.049(3) -0.006(3) 0.020(2) 0.003(2)
C7 0.035(2) 0.039(3) 0.034(2) -0.0020(18) 0.0059(17) 0.0099(17)
C8 0.046(2) 0.040(3) 0.033(2) -0.013(2) 0.0062(18) -0.0025(18)
C9 0.064(3) 0.040(3) 0.032(2) -0.014(2) 0.009(2) -0.0080(18)
C10 0.043(2) 0.043(3) 0.0243(18) -0.0006(19) 0.0050(17) 0.0003(16)
C11 0.0271(17) 0.035(2) 0.0388(19) -0.0011(18) 0.0045(15) 0.0024(18)
C12 0.037(2) 0.036(2) 0.040(2) -0.0048(19) 0.0082(18) 0.0035(18)
C13 0.032(2) 0.048(3) 0.032(2) -0.012(2) 0.0058(16) 0.0051(19)
C14 0.032(2) 0.056(3) 0.041(2) 0.010(2) 0.0113(17) 0.010(2)
C15 0.045(3) 0.049(3) 0.038(2) 0.019(2) 0.014(2) 0.0069(19)
O4 0.057(2) 0.058(3) 0.052(2) -0.0026(19) 0.0043(18) -0.0006(18)
O5 0.200(8) 0.058(3) 0.052(3) 0.040(5) -0.010(3) 0.001(3)

loop_
_atom_type_symbol
_atom_type_description
_atom_type_scat_dispersion_real
_atom_type_scat_dispersion_imag
_atom_type_scat_source
C C 0.0033 0.0016 'International Tables Vol C Tables 4.2.6.8 and 6.1.1.4'
H H 0.0000 0.0000 'International Tables Vol C Tables 4.2.6.8 and 6.1.1.4'
I I -0.4742 1.8119 'International Tables Vol C Tables 4.2.6.8 and 6.1.1.4'
N N 0.0061 0.0033 'International Tables Vol C Tables 4.2.6.8 and 6.1.1.4'
Ni Ni 0.3393 1.1124 'International Tables Vol C Tables 4.2.6.8 and 6.1.1.4'
O O 0.0106 0.0060 'International Tables Vol C Tables 4.2.6.8 and 6.1.1.4'

loop_
_geom_angle_atom_site_label_1
_geom_angle_atom_site_label_2
_geom_angle_atom_site_label_3
_geom_angle
_geom_angle_publ_flag
N5 Ni1 N1 176.00(17) yes
N5 Ni1 O1 79.89(15) yes
N1 Ni1 O1 97.09(14) yes
N5 Ni1 N3 98.77(16) yes
N1 Ni1 N3 84.46(16) yes
O1 Ni1 N3 175.16(17) yes
N5 Ni1 N2 95.16(16) yes
N1 Ni1 N2 82.13(16) yes
O1 Ni1 N2 89.36(16) yes
N3 Ni1 N2 95.40(17) yes
N5 Ni1 N4 100.60(17) yes
N1 Ni1 N4 81.62(17) yes
O1 Ni1 N4 84.36(16) yes
N3 Ni1 N4 91.34(17) yes
N2 Ni1 N4 161.70(18) yes
C7 O1 Ni1 117.0(3) yes
C13 O3 H3 109.5 ?
C5 N1 C3 113.7(4) ?
C5 N1 C2 113.4(4) ?
C3 N1 C2 109.4(4) ?
C5 N1 Ni1 105.6(3) ?
C3 N1 Ni1 109.2(3) ?
C2 N1 Ni1 104.9(3) ?
C1 N2 Ni1 111.6(3) ?
C1 N2 H2C 109.3 ?
Ni1 N2 H2C 109.3 ?
C1 N2 H2D 109.3 ?
Ni1 N2 H2D 109.3 ?
H2C N2 H2D 108.0 ?
C4 N3 Ni1 108.2(3) ?
C4 N3 H3C 110.1 ?
Ni1 N3 H3C 110.1 ?
C4 N3 H3D 110.1 ?
Ni1 N3 H3D 110.1 ?
H3C N3 H3D 108.4 ?
C6 N4 Ni1 110.7(3) ?
C6 N4 H4C 109.5 ?
Ni1 N4 H4C 109.5 ?
C6 N4 H4D 109.5 ?
Ni1 N4 H4D 109.5 ?
H4C N4 H4D 108.1 ?
C8 N5 Ni1 113.1(3) ?
C8 N5 H5C 109.0 ?
Ni1 N5 H5C 109.0 ?
C8 N5 H5D 109.0 ?
Ni1 N5 H5D 109.0 ?
H5C N5 H5D 107.8 ?
N2 C1 C2 108.5(4) ?
N2 C1 H1A 110.0 ?
C2 C1 H1A 110.0 ?
N2 C1 H1B 110.0 ?
C2 C1 H1B 110.0 ?
H1A C1 H1B 108.4 ?
N1 C2 C1 112.0(4) ?
N1 C2 H2A 109.2 ?
C1 C2 H2A 109.2 ?
N1 C2 H2B 109.2 ?
C1 C2 H2B 109.2 ?
H2A C2 H2B 107.9 ?
N1 C3 C4 112.4(4) ?
N1 C3 H3A 109.1 ?
C4 C3 H3A 109.1 ?
N1 C3 H3B 109.1 ?
C4 C3 H3B 109.1 ?
H3A C3 H3B 107.9 ?
N3 C4 C3 110.7(4) ?
N3 C4 H4A 109.5 ?
C3 C4 H4A 109.5 ?
N3 C4 H4B 109.5 ?
C3 C4 H4B 109.5 ?
H4A C4 H4B 108.1 ?
N1 C5 C6 112.1(5) ?
N1 C5 H5A 109.2 ?
C6 C5 H5A 109.2 ?
N1 C5 H5B 109.2 ?
C6 C5 H5B 109.2 ?
H5A C5 H5B 107.9 ?
N4 C6 C5 108.5(4) ?
N4 C6 H6A 110.0 ?
C5 C6 H6A 110.0 ?
N4 C6 H6B 110.0 ?
C5 C6 H6B 110.0 ?
H6A C6 H6B 108.4 ?
O2 C7 O1 125.8(5) ?
O2 C7 C8 116.2(4) ?
O1 C7 C8 118.0(4) ?
N5 C8 C7 111.4(4) ?
N5 C8 C9 113.4(4) ?
C7 C8 C9 110.7(4) ?
N5 C8 H8A 107.0 ?
C7 C8 H8A 107.0 ?
C9 C8 H8A 107.0 ?
C10 C9 C8 112.3(4) ?
C10 C9 H9A 109.1 ?
C8 C9 H9A 109.1 ?
C10 C9 H9B 109.1 ?
C8 C9 H9B 109.1 ?
H9A C9 H9B 107.9 ?
C11 C10 C15 118.5(5) ?
C11 C10 C9 121.5(5) ?
C15 C10 C9 120.0(5) ?
C10 C11 C12 121.3(4) ?
C10 C11 H11A 119.4 ?
C12 C11 H11A 119.4 ?
C11 C12 C13 119.6(5) ?
C11 C12 H12A 120.2 ?
C13 C12 H12A 120.2 ?
C14 C13 C12 120.5(5) ?
C14 C13 O3 118.7(4) ?
C12 C13 O3 120.8(5) ?
C13 C14 C15 118.6(4) ?
C13 C14 H14A 120.7 ?
C15 C14 H14A 120.7 ?
C10 C15 C14 121.4(5) ?
C10 C15 H15A 119.3 ?
C14 C15 H15A 119.3 ?
H4OA O4 H4OB 110.1 ?
H5OA O5 H5OB 140.6 ?

loop_
_geom_bond_atom_site_label_1
_geom_bond_atom_site_label_2
_geom_bond_distance
_geom_bond_publ_flag
Ni1 N5 2.079(4) yes
Ni1 N1 2.081(4) yes
Ni1 O1 2.089(3) yes
Ni1 N3 2.099(4) yes
Ni1 N2 2.138(4) yes
Ni1 N4 2.153(4) yes
O1 C7 1.250(6) ?
O2 C7 1.233(6) ?
O3 C13 1.393(6) ?
O3 H3 0.8200 ?
N1 C5 1.480(6) ?
N1 C3 1.487(6) ?
N1 C2 1.502(7) ?
N2 C1 1.465(7) ?
N2 H2C 0.9000 ?
N2 H2D 0.9000 ?
N3 C4 1.476(7) ?
N3 H3C 0.9000 ?
N3 H3D 0.9000 ?
N4 C6 1.464(7) ?
N4 H4C 0.9000 ?
N4 H4D 0.9000 ?
N5 C8 1.464(6) ?
N5 H5C 0.9000 ?
N5 H5D 0.9000 ?
C1 C2 1.506(8) ?
C1 H1A 0.9700 ?
C1 H1B 0.9700 ?
C2 H2A 0.9700 ?
C2 H2B 0.9700 ?
C3 C4 1.527(9) ?
C3 H3A 0.9700 ?
C3 H3B 0.9700 ?
C4 H4A 0.9700 ?
C4 H4B 0.9700 ?
C5 C6 1.490(9) ?
C5 H5A 0.9700 ?
C5 H5B 0.9700 ?
C6 H6A 0.9700 ?
C6 H6B 0.9700 ?
C7 C8 1.538(7) ?
C8 C9 1.543(6) ?
C8 H8A 0.9800 ?
C9 C10 1.540(7) ?
C9 H9A 0.9700 ?
C9 H9B 0.9700 ?
C10 C11 1.372(7) ?
C10 C15 1.389(7) ?
C11 C12 1.383(7) ?
C11 H11A 0.9300 ?
C12 C13 1.386(7) ?
C12 H12A 0.9300 ?
C13 C14 1.380(8) ?
C14 C15 1.396(8) ?
C14 H14A 0.9300 ?
C15 H15A 0.9300 ?
O4 H4OA 0.8200 ?
O4 H4OB 0.8200 ?
O5 H5OA 0.8301 ?
O5 H5OB 0.8177 ?

loop_
_geom_hbond_atom_site_label_D
_geom_hbond_atom_site_label_H
_geom_hbond_atom_site_label_A
_geom_hbond_site_symmetry_A
_geom_hbond_distance_DH
_geom_hbond_distance_HA
_geom_hbond_distance_DA
_geom_hbond_angle_DHA
_geom_hbond_publ_flag
O4 H4OB I1 . 0.82 2.73 3.475(4) 151.2 yes
O3 H3 O4 . 0.82 1.90 2.687(6) 160.0 yes
O5 H5OB O2 . 0.82 1.89 2.707(6) 179.1 yes
N5 H5D O3 2_556 0.90 2.50 3.219(6) 137.5 yes
N5 H5C O5 2_656 0.90 2.06 2.937(7) 164.0 yes
N4 H4C I1 1_564 0.90 3.00 3.851(5) 158.8 yes
N3 H3C I1 2_556 0.90 3.00 3.756(4) 143.2 yes
O5 H5OA I1 2_657 0.83 2.66 3.489(4) 179.3 yes
O4 H4OA O2 2_646 0.82 1.94 2.762(6) 179.7 yes
N2 H2C Cg1 . 0.90 2.43 3.210(4) 144.3 yes
C3 H3B Cg2 . 0.97 2.78 3.695(5) 158.1 yes

loop_
_geom_torsion_atom_site_label_1
_geom_torsion_atom_site_label_2
_geom_torsion_atom_site_label_3
_geom_torsion_atom_site_label_4
_geom_torsion
N5 Ni1 O1 C7 -6.6(3)
N1 Ni1 O1 C7 176.0(3)
N2 Ni1 O1 C7 -102.0(3)
N4 Ni1 O1 C7 95.2(4)
O1 Ni1 N1 C5 -58.2(3)
N3 Ni1 N1 C5 117.2(3)
N2 Ni1 N1 C5 -146.6(3)
N4 Ni1 N1 C5 25.0(3)
O1 Ni1 N1 C3 179.1(3)
N3 Ni1 N1 C3 -5.5(3)
N2 Ni1 N1 C3 90.8(3)
N4 Ni1 N1 C3 -97.7(3)
O1 Ni1 N1 C2 61.9(3)
N3 Ni1 N1 C2 -122.7(3)
N2 Ni1 N1 C2 -26.5(3)
N4 Ni1 N1 C2 145.1(3)
N5 Ni1 N2 C1 -174.4(4)
N1 Ni1 N2 C1 2.6(4)
O1 Ni1 N2 C1 -94.6(4)
N3 Ni1 N2 C1 86.3(4)
N4 Ni1 N2 C1 -24.9(7)
N5 Ni1 N3 C4 164.9(4)
N1 Ni1 N3 C4 -17.5(4)
N2 Ni1 N3 C4 -99.0(4)
N4 Ni1 N3 C4 64.0(4)
N5 Ni1 N4 C6 176.6(3)
N1 Ni1 N4 C6 -0.1(4)
O1 Ni1 N4 C6 98.0(4)
N3 Ni1 N4 C6 -84.3(4)
N2 Ni1 N4 C6 27.5(7)
O1 Ni1 N5 C8 2.3(3)
N3 Ni1 N5 C8 -173.0(3)
N2 Ni1 N5 C8 90.7(3)
N4 Ni1 N5 C8 -80.0(3)
Ni1 N2 C1 C2 22.3(5)
C5 N1 C2 C1 163.0(4)
C3 N1 C2 C1 -68.8(5)
Ni1 N1 C2 C1 48.3(4)
N2 C1 C2 N1 -47.6(6)
C5 N1 C3 C4 -90.3(5)
C2 N1 C3 C4 141.8(4)
Ni1 N1 C3 C4 27.4(5)
Ni1 N3 C4 C3 36.7(5)
N1 C3 C4 N3 -43.7(6)
C3 N1 C5 C6 71.5(6)
C2 N1 C5 C6 -162.6(4)
Ni1 N1 C5 C6 -48.2(5)
Ni1 N4 C6 C5 -25.1(5)
N1 C5 C6 N4 49.6(6)
Ni1 O1 C7 O2 -168.8(4)
Ni1 O1 C7 C8 9.3(5)
Ni1 N5 C8 C7 1.3(5)
Ni1 N5 C8 C9 -124.4(4)
O2 C7 C8 N5 171.3(4)
O1 C7 C8 N5 -7.0(6)
O2 C7 C8 C9 -61.5(5)
O1 C7 C8 C9 120.2(4)
N5 C8 C9 C10 59.8(6)
C7 C8 C9 C10 -66.3(6)
C8 C9 C10 C11 79.6(6)
C8 C9 C10 C15 -98.8(6)
C15 C10 C11 C12 3.8(6)
C9 C10 C11 C12 -174.6(4)
C10 C11 C12 C13 -0.5(6)
C11 C12 C13 C14 -3.0(7)
C11 C12 C13 O3 176.6(4)
C12 C13 C14 C15 3.1(6)
O3 C13 C14 C15 -176.5(4)
C11 C10 C15 C14 -3.7(7)
C9 C10 C15 C14 174.8(4)
C13 C14 C15 C10 0.3(7)
